data_9011655
loop_
_publ_author_name
'Vohra, Y. K.'
'Grosshans, W.'
'Holzapfel, W. B.'

_publ_section_title
;
 High-pressure phase transformation in scandium
 Sample: at P = 33.5 GPa
;
_journal_name_full 'Physical Review B'
_journal_page_first 6019
_journal_page_last 6021
_journal_paper_doi 10.1103/PhysRevB.25.6019
_journal_volume 25
_journal_year 1982
_chemical_compound_source Synthetic
_chemical_formula_sum Sc
_chemical_name_common Scandium
_chemical_name_mineral Scandium
_space_group_IT_number 129
_symmetry_space_group_name_Hall 'P 4ab 2ab -1ab'
_symmetry_space_group_name_H-M 'P 4/n m m :1'
_cell_angle_alpha 90
_cell_angle_beta 90
_cell_angle_gamma 90
_cell_length_a 4.73
_cell_length_b 4.73
_cell_length_c 3.18
_cell_formula_units_Z 4
_cell_volume 71.146
_database_code_amcsd 0015168
_diffrn_ambient_pressure 3.35e+07
_exptl_crystal_density_diffrn 4.197
_cod_original_sg_symbol_H-M 'P 4/n m m'
_cod_database_code 9011655

loop_
_space_group_symop_operation_xyz
x,y,z
1/2-y,1/2-x,z
y,x,-z
y,-x,-z
1/2-y,1/2+x,z
x,-y,z
1/2-x,1/2+y,-z
1/2+x,1/2+y,-z
-x,-y,z
1/2+y,1/2+x,z
-y,-x,-z
-y,x,-z
1/2+y,1/2-x,z
-x,y,z
1/2+x,1/2-y,-z
1/2-x,1/2-y,-z

loop_
_atom_site_label
_atom_site_fract_x
_atom_site_fract_y
_atom_site_fract_z
Sc1 0.00000 0.00000 0.00000
Sc2 0.00000 0.50000 0.62500

loop_
_cod_related_entry_id
_cod_related_entry_database
_cod_related_entry_code
1 ChemSpider 22392
2 AMCSD 0015168
